data_7157809
loop_
_publ_author_name
'Ichikawa, Yuki'
'Hiramatsu, Michiaki'
'Mita, Yusuke'
'Makishima, Makoto'
'Matsumoto, Yotaro'
'Masumoto, Yui'
'Muranaka, Atsuya'
'Uchiyama, Masanobu'
'Hashimoto, Yuichi'
'Ishikawa, Minoru'

_publ_section_title
;
 <i>meta</i>-Non-flat substituents: a novel molecular design to improve
 aqueous solubility in small molecule drug discovery.
;
_journal_issue 2
_journal_name_full 'Organic &amp; biomolecular chemistry'
_journal_page_first 446
_journal_page_last 456
_journal_paper_doi 10.1039/d0ob02083d
_journal_volume 19
_journal_year 2021
_chemical_formula_moiety 'C7 H9 N O2 S'
_chemical_formula_sum 'C7 H9 N O2 S'
_chemical_formula_weight 171.21
_chemical_melting_point 412
_chemical_name_systematic 4-Toluenesulfonamide
_space_group_crystal_system monoclinic
_space_group_IT_number 14
_space_group_name_Hall '-P 2yn'
_space_group_name_H-M_alt 'P 1 21/n 1'
_atom_sites_solution_hydrogens difmap
_atom_sites_solution_primary direct
_atom_sites_solution_secondary difmap
_audit_creation_method SHELXL-2014
_audit_update_record
;
2018-03-08 deposited with the CCDC.	2020-11-27 downloaded from the CCDC.
;
_cell_angle_alpha 90
_cell_angle_beta 91.6792(11)
_cell_angle_gamma 90
_cell_formula_units_Z 4
_cell_length_a 6.6299(2)
_cell_length_b 16.2473(4)
_cell_length_c 7.5792(2)
_cell_measurement_reflns_used 21683
_cell_measurement_temperature 90
_cell_measurement_theta_max 30.902
_cell_measurement_theta_min 2.967
_cell_volume 816.07(4)
_computing_cell_refinement HKL2000
_computing_data_collection CrystalClear
_computing_data_reduction HKL2000
_computing_molecular_graphics SV
_computing_publication_material 'SHELXL-2014 (Sheldrick, 2014)'
_computing_structure_refinement 'SHELXL-2014 (Sheldrick, 2014)'
_computing_structure_solution SIR2004
_diffrn_ambient_temperature 90
_diffrn_detector_area_resol_mean 7.31
_diffrn_measured_fraction_theta_full 0.997
_diffrn_measured_fraction_theta_max 0.997
_diffrn_measurement_device_type 'Rigaku AFC-8 with Saturn70 CCD'
_diffrn_measurement_method \w-scan
_diffrn_radiation_type MoK\a
_diffrn_radiation_wavelength 0.71073
_diffrn_reflns_av_R_equivalents 0.0317
_diffrn_reflns_av_unetI/netI 0.0200
_diffrn_reflns_Laue_measured_fraction_full 0.997
_diffrn_reflns_Laue_measured_fraction_max 0.997
_diffrn_reflns_limit_h_max 9
_diffrn_reflns_limit_h_min -9
_diffrn_reflns_limit_k_max 23
_diffrn_reflns_limit_k_min -23
_diffrn_reflns_limit_l_max 10
_diffrn_reflns_limit_l_min -10
_diffrn_reflns_number 21683
_diffrn_reflns_point_group_measured_fraction_full 0.997
_diffrn_reflns_point_group_measured_fraction_max 0.997
_diffrn_reflns_theta_full 25.242
_diffrn_reflns_theta_max 30.902
_diffrn_reflns_theta_min 2.967
_diffrn_source 'Fine-focus rotating anode'
_exptl_absorpt_coefficient_mu 0.344
_exptl_absorpt_correction_T_max 0.95879
_exptl_absorpt_correction_T_min 0.94854
_exptl_absorpt_correction_type multi-scan
_exptl_absorpt_process_details
;
 MULABS - Empirical Correction for Absorption Anisotropy.
 R.H. Blessing, Acta Cryst. (1995), A51, 33-38.
;
_exptl_crystal_colour colourless
_exptl_crystal_density_diffrn 1.394
_exptl_crystal_description plate
_exptl_crystal_F_000 360
_exptl_crystal_recrystallization_method 'Re-crystallisation from solvent'
_exptl_crystal_size_max 0.11
_exptl_crystal_size_mid 0.10
_exptl_crystal_size_min 0.07
_refine_diff_density_max 0.322
_refine_diff_density_min -0.440
_refine_diff_density_rms 0.056
_refine_ls_extinction_method none
_refine_ls_goodness_of_fit_ref 1.043
_refine_ls_hydrogen_treatment mixed
_refine_ls_matrix_type full
_refine_ls_number_parameters 109
_refine_ls_number_reflns 2571
_refine_ls_number_restraints 0
_refine_ls_restrained_S_all 1.043
_refine_ls_R_factor_all 0.0346
_refine_ls_R_factor_gt 0.0311
_refine_ls_shift/su_max 0.001
_refine_ls_shift/su_mean 0.000
_refine_ls_structure_factor_coef Fsqd
_refine_ls_weighting_details 'w=1/[\s^2^(Fo^2^)+(0.0445P)^2^+0.3841P] where P=(Fo^2^+2Fc^2^)/3'
_refine_ls_weighting_scheme calc
_refine_ls_wR_factor_gt 0.0869
_refine_ls_wR_factor_ref 0.0893
_reflns_Friedel_coverage 0.000
_reflns_number_gt 2322
_reflns_number_total 2571
_reflns_threshold_expression 'I > 2\s(I)'
_cod_data_source_file d0ob02083d2.cif
_cod_data_source_block YM672
_cod_depositor_comments 'Adding full bibliography for 7157808--7157819.cif.'
_cod_original_sg_symbol_H-M 'P 21/n'
_cod_database_code 7157809
_shelx_space_group_comment
;
The symmetry employed for this shelxl refinement is uniquely defined
by the following loop, which should always be used as a source of
symmetry information in preference to the above space-group names.
They are only intended as comments.
;
_shelx_estimated_absorpt_t_min 0.963
_shelx_estimated_absorpt_t_max 0.976
_shelxl_version_number 2014-3

loop_
_space_group_symop_operation_xyz
'x, y, z'
'-x+1/2, y+1/2, -z+1/2'
'-x, -y, -z'
'x-1/2, -y-1/2, z-1/2'

loop_
_atom_site_label
_atom_site_type_symbol
_atom_site_fract_x
_atom_site_fract_y
_atom_site_fract_z
_atom_site_U_iso_or_equiv
_atom_site_adp_type
_atom_site_occupancy
_atom_site_site_symmetry_order
_atom_site_calc_flag
_atom_site_refinement_flags_posn
_atom_site_refinement_flags_adp
_atom_site_refinement_flags_occupancy
_atom_site_disorder_assembly
_atom_site_disorder_group
S1 S 0.72298(4) 0.72402(2) 0.36042(3) 0.01674(9) Uani 1 1 d . . . . .
O1 O 0.58988(13) 0.77593(5) 0.45806(12) 0.02382(19) Uani 1 1 d . . . . .
O2 O 0.91834(13) 0.70372(6) 0.43640(11) 0.02414(18) Uani 1 1 d . . . . .
N1 N 0.76146(15) 0.77068(6) 0.17756(13) 0.01953(19) Uani 1 1 d . . . . .
H1A H 0.653(3) 0.7795(11) 0.113(3) 0.037(5) Uiso 1 1 d . . . . .
H1B H 0.853(3) 0.7508(13) 0.120(3) 0.043(5) Uiso 1 1 d . . . . .
C1 C 0.59439(16) 0.63117(7) 0.31472(13) 0.01730(19) Uani 1 1 d . . . . .
C2 C 0.39250(17) 0.63458(7) 0.25918(15) 0.0204(2) Uani 1 1 d . . . . .
H2 H 0.3232 0.6857 0.2538 0.025 Uiso 1 1 calc R U . . .
C3 C 0.29407(18) 0.56208(8) 0.21185(15) 0.0233(2) Uani 1 1 d . . . . .
H3 H 0.1567 0.5640 0.1726 0.028 Uiso 1 1 calc R U . . .
C4 C 0.39360(19) 0.48637(7) 0.22093(15) 0.0234(2) Uani 1 1 d . . . . .
C5 C 0.5952(2) 0.48453(7) 0.27837(16) 0.0248(2) Uani 1 1 d . . . . .
H5 H 0.6641 0.4333 0.2857 0.030 Uiso 1 1 calc R U . . .
C6 C 0.69712(17) 0.55653(7) 0.32520(15) 0.0216(2) Uani 1 1 d . . . . .
H6 H 0.8347 0.5548 0.3637 0.026 Uiso 1 1 calc R U . . .
C7 C 0.2846(2) 0.40818(8) 0.16959(18) 0.0324(3) Uani 1 1 d . . . . .
H7A H 0.2127 0.3870 0.2712 0.049 Uiso 1 1 calc R U . . .
H7B H 0.3825 0.3671 0.1317 0.049 Uiso 1 1 calc R U . . .
H7C H 0.1877 0.4196 0.0725 0.049 Uiso 1 1 calc R U . . .

loop_
_atom_site_aniso_label
_atom_site_aniso_U_11
_atom_site_aniso_U_22
_atom_site_aniso_U_33
_atom_site_aniso_U_23
_atom_site_aniso_U_13
_atom_site_aniso_U_12
S1 0.01580(13) 0.01873(14) 0.01563(13) -0.00093(8) -0.00053(9) -0.00090(8)
O1 0.0240(4) 0.0234(4) 0.0243(4) -0.0066(3) 0.0056(3) -0.0016(3)
O2 0.0199(4) 0.0286(4) 0.0234(4) 0.0010(3) -0.0066(3) -0.0012(3)
N1 0.0173(4) 0.0221(5) 0.0191(4) 0.0022(3) -0.0001(3) -0.0014(3)
C1 0.0180(4) 0.0179(5) 0.0159(4) 0.0005(3) 0.0003(3) -0.0009(3)
C2 0.0191(5) 0.0201(5) 0.0220(5) 0.0008(4) -0.0012(4) -0.0003(4)
C3 0.0219(5) 0.0252(5) 0.0228(5) 0.0002(4) -0.0016(4) -0.0047(4)
C4 0.0321(6) 0.0208(5) 0.0173(5) -0.0002(4) 0.0023(4) -0.0062(4)
C5 0.0317(6) 0.0178(5) 0.0248(5) 0.0005(4) 0.0023(4) 0.0020(4)
C6 0.0217(5) 0.0208(5) 0.0223(5) 0.0013(4) 0.0003(4) 0.0028(4)
C7 0.0460(8) 0.0237(6) 0.0274(6) -0.0019(5) 0.0001(5) -0.0117(5)

loop_
_atom_type_symbol
_atom_type_description
_atom_type_scat_dispersion_real
_atom_type_scat_dispersion_imag
_atom_type_scat_source
C C 0.0033 0.0016 'International Tables Vol C Tables 4.2.6.8 and 6.1.1.4'
H H 0.0000 0.0000 'International Tables Vol C Tables 4.2.6.8 and 6.1.1.4'
N N 0.0061 0.0033 'International Tables Vol C Tables 4.2.6.8 and 6.1.1.4'
O O 0.0106 0.0060 'International Tables Vol C Tables 4.2.6.8 and 6.1.1.4'
S S 0.1246 0.1234 'International Tables Vol C Tables 4.2.6.8 and 6.1.1.4'

loop_
_geom_angle_atom_site_label_1
_geom_angle_atom_site_label_2
_geom_angle_atom_site_label_3
_geom_angle
_geom_angle_site_symmetry_1
_geom_angle_site_symmetry_3
_geom_angle_publ_flag
O2 S1 O1 119.07(5) . . ?
O2 S1 N1 106.81(5) . . ?
O1 S1 N1 106.38(6) . . ?
O2 S1 C1 107.87(5) . . ?
O1 S1 C1 107.58(5) . . ?
N1 S1 C1 108.82(5) . . ?
S1 N1 H1A 114.5(13) . . ?
S1 N1 H1B 114.2(15) . . ?
H1A N1 H1B 112.0(19) . . ?
C6 C1 C2 121.09(10) . . ?
C6 C1 S1 120.10(8) . . ?
C2 C1 S1 118.72(8) . . ?
C3 C2 C1 118.99(11) . . ?
C3 C2 H2 120.5 . . ?
C1 C2 H2 120.5 . . ?
C2 C3 C4 121.10(11) . . ?
C2 C3 H3 119.4 . . ?
C4 C3 H3 119.4 . . ?
C5 C4 C3 118.79(11) . . ?
C5 C4 C7 120.72(12) . . ?
C3 C4 C7 120.49(12) . . ?
C6 C5 C4 121.04(11) . . ?
C6 C5 H5 119.5 . . ?
C4 C5 H5 119.5 . . ?
C5 C6 C1 118.98(11) . . ?
C5 C6 H6 120.5 . . ?
C1 C6 H6 120.5 . . ?
C4 C7 H7A 109.5 . . ?
C4 C7 H7B 109.5 . . ?
H7A C7 H7B 109.5 . . ?
C4 C7 H7C 109.5 . . ?
H7A C7 H7C 109.5 . . ?
H7B C7 H7C 109.5 . . ?

loop_
_geom_bond_atom_site_label_1
_geom_bond_atom_site_label_2
_geom_bond_distance
_geom_bond_site_symmetry_2
_geom_bond_publ_flag
S1 O2 1.4402(8) . ?
S1 O1 1.4408(9) . ?
S1 N1 1.6067(10) . ?
S1 C1 1.7621(11) . ?
N1 H1A 0.87(2) . ?
N1 H1B 0.82(2) . ?
C1 C6 1.3920(15) . ?
C1 C2 1.3924(15) . ?
C2 C3 1.3887(16) . ?
C2 H2 0.9500 . ?
C3 C4 1.3966(17) . ?
C3 H3 0.9500 . ?
C4 C5 1.3937(18) . ?
C4 C7 1.5071(17) . ?
C5 C6 1.3918(17) . ?
C5 H5 0.9500 . ?
C6 H6 0.9500 . ?
C7 H7A 0.9800 . ?
C7 H7B 0.9800 . ?
C7 H7C 0.9800 . ?

loop_
_geom_hbond_atom_site_label_D
_geom_hbond_atom_site_label_H
_geom_hbond_atom_site_label_A
_geom_hbond_distance_DH
_geom_hbond_distance_HA
_geom_hbond_distance_DA
_geom_hbond_angle_DHA
_geom_hbond_site_symmetry_A
N1 H1A O2 0.87(2) 2.04(2) 2.9061(13) 173.2(18) 4_575
N1 H1B O1 0.82(2) 2.07(2) 2.8800(14) 169(2) 4_675

loop_
_geom_torsion_atom_site_label_1
_geom_torsion_atom_site_label_2
_geom_torsion_atom_site_label_3
_geom_torsion_atom_site_label_4
_geom_torsion
_geom_torsion_site_symmetry_1
_geom_torsion_site_symmetry_2
_geom_torsion_site_symmetry_3
_geom_torsion_site_symmetry_4
_geom_torsion_publ_flag
O2 S1 C1 C6 -10.76(11) . . . . ?
O1 S1 C1 C6 -140.37(9) . . . . ?
N1 S1 C1 C6 104.77(10) . . . . ?
O2 S1 C1 C2 172.66(8) . . . . ?
O1 S1 C1 C2 43.04(10) . . . . ?
N1 S1 C1 C2 -71.82(10) . . . . ?
C6 C1 C2 C3 -0.74(17) . . . . ?
S1 C1 C2 C3 175.81(9) . . . . ?
C1 C2 C3 C4 0.66(17) . . . . ?
C2 C3 C4 C5 -0.12(17) . . . . ?
C2 C3 C4 C7 179.83(11) . . . . ?
C3 C4 C5 C6 -0.36(18) . . . . ?
C7 C4 C5 C6 179.69(11) . . . . ?
C4 C5 C6 C1 0.28(17) . . . . ?
C2 C1 C6 C5 0.27(17) . . . . ?
S1 C1 C6 C5 -176.23(9) . . . . ?
